data_1504109
loop_
_publ_author_name
'Semakin, Artem N.'
'Sukhorukov, Alexey Yu'
'Lesiv, Alexey V.'
'Ioffe, Sema L.'
'Lyssenko, Konstantin A.'
'Nelyubina, Yulia V.'
'Tartakovsky, Vladimir A.'

_publ_section_title
;
 Unusual intramolecular cyclization of tris(beta-oximinoalkyl)amines. the
 first synthesis of 1,4,6,10-tetraazaadamantanes.
;
_journal_issue 18
_journal_name_full 'Organic letters'
_journal_page_first 4072
_journal_page_last 4075
_journal_paper_doi 10.1021/ol9015157
_journal_volume 11
_journal_year 2009
_chemical_formula_sum 'C18 H2 Br N4 O2'
_chemical_formula_weight 386.15
_chemical_name_systematic
; 
 ? 
;
_space_group_IT_number 14
_symmetry_space_group_name_Hall '-P 2ybc'
_symmetry_space_group_name_H-M 'P 1 21/c 1'
_atom_sites_solution_hydrogens geom
_atom_sites_solution_primary direct
_atom_sites_solution_secondary difmap
_audit_creation_method SHELXL-97
_cell_angle_alpha 90.00
_cell_angle_beta 91.50(3)
_cell_angle_gamma 90.00
_cell_formula_units_Z 4
_cell_length_a 7.8160(16)
_cell_length_b 19.390(4)
_cell_length_c 12.728(3)
_cell_measurement_temperature 293(2)
_cell_volume 1928.3(7)
_computing_structure_refinement 'SHELXL-97 (Sheldrick, 1997)'
_computing_structure_solution 'SHELXS-97 (Sheldrick, 1990)'
_diffrn_ambient_temperature 293(2)
_diffrn_measured_fraction_theta_full 0.994
_diffrn_measured_fraction_theta_max 0.994
_diffrn_radiation_monochromator graphite
_diffrn_radiation_source 'fine-focus sealed tube'
_diffrn_radiation_type MoK\a
_diffrn_radiation_wavelength 0.71073
_diffrn_reflns_av_R_equivalents 0.0363
_diffrn_reflns_av_sigmaI/netI 0.1126
_diffrn_reflns_limit_h_max 9
_diffrn_reflns_limit_h_min 0
_diffrn_reflns_limit_k_max 23
_diffrn_reflns_limit_k_min 0
_diffrn_reflns_limit_l_max 15
_diffrn_reflns_limit_l_min -15
_diffrn_reflns_number 4055
_diffrn_reflns_theta_full 26.00
_diffrn_reflns_theta_max 26.00
_diffrn_reflns_theta_min 2.10
_exptl_absorpt_coefficient_mu 2.684
_exptl_crystal_density_diffrn 1.663
_exptl_crystal_density_method 'not measured'
_exptl_crystal_F_000 945
_refine_diff_density_max 0.887
_refine_diff_density_min -0.601
_refine_diff_density_rms 0.080
_refine_ls_extinction_method none
_refine_ls_goodness_of_fit_ref 0.937
_refine_ls_hydrogen_treatment mixed
_refine_ls_matrix_type full
_refine_ls_number_parameters 266
_refine_ls_number_reflns 3777
_refine_ls_number_restraints 0
_refine_ls_restrained_S_all 0.937
_refine_ls_R_factor_all 0.0832
_refine_ls_R_factor_gt 0.0422
_refine_ls_shift/su_max 0.037
_refine_ls_shift/su_mean 0.002
_refine_ls_structure_factor_coef Fsqd
_refine_ls_weighting_details 'calc w=1/[\s^2^(Fo^2^)+(0.0244P)^2^+0.4000P] where P=(Fo^2^+2Fc^2^)/3'
_refine_ls_weighting_scheme calc
_refine_ls_wR_factor_gt 0.0929
_refine_ls_wR_factor_ref 0.0963
_reflns_number_gt 2287
_reflns_number_total 3777
_reflns_threshold_expression >2sigma(I)
_cod_data_source_file ol9015157_si_002.cif
_cod_data_source_block a
_cod_database_code 1504109

loop_
_symmetry_equiv_pos_as_xyz
'x, y, z'
'-x, y+1/2, -z+1/2'
'-x, -y, -z'
'x, -y-1/2, z-1/2'

loop_
_atom_site_label
_atom_site_type_symbol
_atom_site_fract_x
_atom_site_fract_y
_atom_site_fract_z
_atom_site_U_iso_or_equiv
_atom_site_adp_type
_atom_site_occupancy
_atom_site_symmetry_multiplicity
_atom_site_calc_flag
_atom_site_refinement_flags
Br1 Br 0.35274(6) 0.60612(2) 0.20687(4) 0.04590(15) Uani 1 1 d .
N1 N 0.7766(3) 0.89682(14) 0.2528(2) 0.0218(6) Uani 1 1 d .
O2 O 0.5278(4) 0.92625(15) 0.4713(2) 0.0492(8) Uani 1 1 d .
N10 N 0.8902(4) 0.81363(14) 0.4239(2) 0.0252(7) Uani 1 1 d .
O1 O 0.8721(4) 0.76728(16) 0.5117(2) 0.0339(7) Uani 1 1 d .
C8 C 0.8613(4) 0.82816(16) 0.2379(3) 0.0231(8) Uani 1 1 d .
H8B H 0.9840 0.8346 0.2334 0.028 Uiso 1 1 calc R
H8A H 0.8199 0.8077 0.1726 0.028 Uiso 1 1 calc R
N4 N 0.6149(4) 0.86190(16) 0.4527(2) 0.0315(8) Uani 1 1 d .
C15 C 0.9881(5) 0.95970(18) 0.1399(3) 0.0268(9) Uani 1 1 d .
N6 N 0.6353(4) 0.76906(15) 0.3377(2) 0.0278(7) Uani 1 1 d .
C20 C 1.0785(6) 0.9215(2) 0.0676(3) 0.0417(11) Uani 1 1 d .
H20 H 1.0261 0.8848 0.0324 0.050 Uiso 1 1 calc R
C13 C 0.9128(5) 0.71166(18) 0.3126(3) 0.0377(10) Uani 1 1 d .
H13A H 0.8706 0.6785 0.3616 0.057 Uiso 1 1 calc R
H13B H 1.0339 0.7173 0.3239 0.057 Uiso 1 1 calc R
H13C H 0.8901 0.6957 0.2422 0.057 Uiso 1 1 calc R
C16 C 1.0684(5) 1.0150(2) 0.1895(3) 0.0353(10) Uani 1 1 d .
H16 H 1.0082 1.0420 0.2364 0.042 Uiso 1 1 calc R
C14 C 0.8049(5) 0.94425(18) 0.1606(3) 0.0269(9) Uani 1 1 d .
H14B H 0.7533 0.9235 0.0981 0.032 Uiso 1 1 calc R
H14A H 0.7458 0.9874 0.1729 0.032 Uiso 1 1 calc R
C7 C 0.8242(4) 0.77995(17) 0.3286(3) 0.0245(8) Uani 1 1 d .
C2 C 0.8377(5) 0.92656(17) 0.3549(3) 0.0270(9) Uani 1 1 d .
H2B H 0.7820 0.9706 0.3660 0.032 Uiso 1 1 calc R
H2A H 0.9601 0.9346 0.3529 0.032 Uiso 1 1 calc R
C18 C 1.3262(6) 0.9922(3) 0.0996(4) 0.0509(13) Uani 1 1 d .
H18 H 1.4399 1.0026 0.0869 0.061 Uiso 1 1 calc R
C17 C 1.2389(5) 1.0307(2) 0.1696(4) 0.0476(12) Uani 1 1 d .
H17 H 1.2926 1.0673 0.2042 0.057 Uiso 1 1 calc R
C3 C 0.7988(5) 0.87779(17) 0.4459(3) 0.0270(9) Uani 1 1 d .
C9 C 0.5859(4) 0.88552(19) 0.2602(3) 0.0282(9) Uani 1 1 d .
H9B H 0.5412 0.8663 0.1947 0.034 Uiso 1 1 calc R
H9A H 0.5295 0.9293 0.2717 0.034 Uiso 1 1 calc R
C5 C 0.5485(4) 0.83664(19) 0.3499(3) 0.0283(9) Uani 1 1 d .
C19 C 1.2487(6) 0.9384(2) 0.0478(4) 0.0524(14) Uani 1 1 d .
H19 H 1.3092 0.9130 -0.0008 0.063 Uiso 1 1 calc R
O3 O 0.5801(4) 0.74189(15) 0.2361(2) 0.0411(7) Uani 1 1 d .
O2W O 1.1883(5) 0.7500(2) 0.6000(3) 0.0508(10) Uani 1 1 d .
O1W O 0.5200(4) 0.69801(19) 0.5288(3) 0.0546(9) Uani 1 1 d .
C11 C 0.8641(6) 0.9097(2) 0.5478(3) 0.0423(11) Uani 1 1 d .
H11C H 0.8189 0.8848 0.6061 0.063 Uiso 1 1 calc R
H11B H 0.8280 0.9570 0.5510 0.063 Uiso 1 1 calc R
H11A H 0.9868 0.9076 0.5510 0.063 Uiso 1 1 calc R
C12 C 0.3550(5) 0.8257(2) 0.3535(3) 0.0452(12) Uani 1 1 d .
H12C H 0.3294 0.7954 0.4107 0.068 Uiso 1 1 calc R
H12B H 0.3147 0.8055 0.2886 0.068 Uiso 1 1 calc R
H12A H 0.2993 0.8692 0.3635 0.068 Uiso 1 1 calc R
H1W' H 0.552(7) 0.709(3) 0.464(4) 0.079(19) Uiso 1 1 d .
H3O H 0.524(6) 0.700(2) 0.247(3) 0.061(14) Uiso 1 1 d .
H2O H 0.479(9) 0.911(3) 0.546(6) 0.17(3) Uiso 1 1 d .
H2W' H 1.216(11) 0.806(4) 0.619(7) 0.23(4) Uiso 1 1 d .
H1W H 0.571(7) 0.733(3) 0.573(4) 0.10(2) Uiso 1 1 d .
H1O H 0.950(6) 0.762(3) 0.524(4) 0.06(2) Uiso 1 1 d .
H2W H 1.253(5) 0.736(2) 0.579(3) 0.023(15) Uiso 1 1 d .

loop_
_atom_site_aniso_label
_atom_site_aniso_U_11
_atom_site_aniso_U_22
_atom_site_aniso_U_33
_atom_site_aniso_U_23
_atom_site_aniso_U_13
_atom_site_aniso_U_12
Br1 0.0399(2) 0.0324(2) 0.0656(3) 0.0057(2) 0.0041(2) -0.0088(2)
N1 0.0204(15) 0.0210(14) 0.0240(16) -0.0007(14) 0.0003(12) -0.0008(14)
O2 0.057(2) 0.0436(17) 0.048(2) -0.0004(15) 0.0155(17) 0.0216(16)
N10 0.0264(17) 0.0245(16) 0.0247(17) 0.0056(14) 0.0000(14) -0.0013(14)
O1 0.0323(18) 0.0368(17) 0.0325(18) 0.0137(13) -0.0018(15) -0.0020(15)
C8 0.0187(18) 0.0213(18) 0.029(2) 0.0000(15) 0.0025(16) 0.0020(15)
N4 0.0308(18) 0.0319(17) 0.0320(19) -0.0009(15) 0.0038(15) 0.0079(15)
C15 0.029(2) 0.0253(19) 0.026(2) 0.0078(17) 0.0010(17) 0.0031(17)
N6 0.0249(17) 0.0284(17) 0.0302(18) 0.0000(14) -0.0014(14) -0.0072(14)
C20 0.054(3) 0.031(2) 0.041(3) 0.008(2) 0.013(2) 0.004(2)
C13 0.039(2) 0.027(2) 0.047(3) 0.0026(19) 0.009(2) 0.0042(19)
C16 0.030(2) 0.037(2) 0.039(3) -0.0008(19) 0.0043(19) -0.0037(19)
C14 0.027(2) 0.0249(19) 0.029(2) 0.0064(17) -0.0018(17) -0.0004(16)
C7 0.0230(19) 0.0214(18) 0.029(2) 0.0029(16) 0.0006(16) 0.0003(15)
C2 0.028(2) 0.0211(18) 0.032(2) -0.0029(16) -0.0039(17) -0.0001(17)
C18 0.029(2) 0.065(3) 0.058(3) 0.025(3) 0.001(2) 0.006(2)
C17 0.033(3) 0.050(3) 0.059(3) 0.008(2) -0.004(2) -0.010(2)
C3 0.029(2) 0.023(2) 0.029(2) -0.0007(16) 0.0007(17) -0.0005(16)
C9 0.0166(18) 0.035(2) 0.033(2) 0.0018(18) 0.0001(16) 0.0011(17)
C5 0.0184(19) 0.037(2) 0.030(2) 0.0044(18) 0.0008(16) 0.0001(17)
C19 0.056(3) 0.051(3) 0.052(3) 0.019(2) 0.030(3) 0.027(3)
O3 0.0442(18) 0.0388(17) 0.0398(18) -0.0040(14) -0.0071(14) -0.0173(15)
O2W 0.032(2) 0.054(2) 0.066(3) -0.0002(18) -0.0050(19) 0.0028(18)
O1W 0.052(2) 0.061(2) 0.051(2) 0.0146(19) 0.0006(19) -0.0158(18)
C11 0.058(3) 0.040(3) 0.028(2) -0.0055(19) -0.005(2) -0.004(2)
C12 0.015(2) 0.066(3) 0.055(3) 0.014(2) 0.0010(19) -0.005(2)

loop_
_atom_type_symbol
_atom_type_description
_atom_type_scat_dispersion_real
_atom_type_scat_dispersion_imag
_atom_type_scat_source
C C 0.0033 0.0016 'International Tables Vol C Tables 4.2.6.8 and 6.1.1.4'
N N 0.0061 0.0033 'International Tables Vol C Tables 4.2.6.8 and 6.1.1.4'
O O 0.0106 0.0060 'International Tables Vol C Tables 4.2.6.8 and 6.1.1.4'
Br Br -0.2901 2.4595 'International Tables Vol C Tables 4.2.6.8 and 6.1.1.4'
H H 0.0000 0.0000 'International Tables Vol C Tables 4.2.6.8 and 6.1.1.4'

loop_
_geom_angle_atom_site_label_1
_geom_angle_atom_site_label_2
_geom_angle_atom_site_label_3
_geom_angle
C2 N1 C8 108.7(3)
C2 N1 C9 107.2(3)
C8 N1 C9 108.5(3)
C2 N1 C14 113.1(3)
C8 N1 C14 111.6(3)
C9 N1 C14 107.5(3)
O1 N10 C7 109.0(3)
O1 N10 C3 108.8(3)
C7 N10 C3 112.0(3)
N1 C8 C7 110.9(3)
O2 N4 C3 107.1(3)
O2 N4 C5 106.0(3)
C3 N4 C5 109.8(3)
C16 C15 C20 118.8(4)
C16 C15 C14 120.0(3)
C20 C15 C14 121.1(4)
O3 N6 C5 106.7(3)
O3 N6 C7 104.7(3)
C5 N6 C7 109.7(3)
C15 C20 C19 119.8(4)
C15 C16 C17 120.6(4)
C15 C14 N1 114.8(3)
N10 C7 N6 109.1(3)
N10 C7 C13 110.5(3)
N6 C7 C13 110.0(3)
N10 C7 C8 106.6(3)
N6 C7 C8 110.7(3)
C13 C7 C8 109.9(3)
N1 C2 C3 110.8(3)
C17 C18 C19 120.8(4)
C18 C17 C16 119.8(4)
N10 C3 N4 108.3(3)
N10 C3 C11 110.8(3)
N4 C3 C11 110.0(3)
N10 C3 C2 105.8(3)
N4 C3 C2 112.7(3)
C11 C3 C2 109.1(3)
N1 C9 C5 110.3(3)
N4 C5 N6 103.6(3)
N4 C5 C9 112.9(3)
N6 C5 C9 112.0(3)
N4 C5 C12 110.2(3)
N6 C5 C12 109.6(3)
C9 C5 C12 108.6(3)
C18 C19 C20 120.2(4)

loop_
_geom_bond_atom_site_label_1
_geom_bond_atom_site_label_2
_geom_bond_distance
N1 C2 1.489(4)
N1 C8 1.501(4)
N1 C9 1.512(4)
N1 C14 1.512(4)
O2 N4 1.444(4)
N10 O1 1.444(4)
N10 C7 1.460(4)
N10 C3 1.465(4)
C8 C7 1.519(5)
N4 C3 1.475(5)
N4 C5 1.478(5)
C15 C16 1.386(5)
C15 C20 1.389(5)
C15 C14 1.493(5)
N6 O3 1.451(4)
N6 C5 1.486(5)
N6 C7 1.499(4)
C20 C19 1.399(6)
C13 C7 1.510(5)
C16 C17 1.396(5)
C2 C3 1.532(5)
C18 C17 1.359(6)
C18 C19 1.367(6)
C3 C11 1.514(5)
C9 C5 1.518(5)
C5 C12 1.529(5)
